data_7109255
loop_
_publ_author_name
'Manas Kumar Biswas'
'Sarat Chandra Patra'
'Amarendra Nath Maity'
'Shyue-Chu Ke'
'Thomas  Weyhermullerc'
'Prasanta Ghosh'

_publ_section_title
;
 Asymmetric cleavage of 2,2'-pyridil to a picolinic acid anion radical
 coordinated to ruthenium(II): splitting of water to hydrogen
;
_journal_name_full Chem.Commun.
_journal_page_first 4522
_journal_paper_doi 10.1039/c3cc40956b
_journal_volume 49
_journal_year 2013
_chemical_formula_moiety 'C43 H34 Cl N O3 P2 Ru, 0.5(C7 H8)'
_chemical_formula_sum 'C46.5 H38 Cl N O3 P2 Ru'
_chemical_formula_weight 857.24
_chemical_name_systematic
;
?
;
_space_group_IT_number 2
_symmetry_cell_setting triclinic
_symmetry_space_group_name_Hall '-P 1'
_symmetry_space_group_name_H-M 'P -1'
_atom_sites_solution_hydrogens geom
_atom_sites_solution_primary direct
_atom_sites_solution_secondary difmap
_audit_creation_method SHELXL-97
_cell_angle_alpha 89.57(3)
_cell_angle_beta 75.48(3)
_cell_angle_gamma 80.19(3)
_cell_formula_units_Z 2
_cell_length_a 11.123(2)
_cell_length_b 11.397(2)
_cell_length_c 18.288(4)
_cell_measurement_reflns_used 9957
_cell_measurement_temperature 293(2)
_cell_measurement_theta_max 23.48
_cell_measurement_theta_min 2.30
_cell_volume 2210.0(8)
_computing_structure_refinement 'SHELXL-97 (Sheldrick, 1997)'
_computing_structure_solution 'SHELXS-97 (Sheldrick, 1990)'
_diffrn_ambient_temperature 293(2)
_diffrn_measured_fraction_theta_full 0.982
_diffrn_measured_fraction_theta_max 0.982
_diffrn_radiation_monochromator graphite
_diffrn_radiation_source 'fine-focus sealed tube'
_diffrn_radiation_type MoK\a
_diffrn_radiation_wavelength 0.71073
_diffrn_reflns_av_R_equivalents 0.0661
_diffrn_reflns_av_sigmaI/netI 0.0770
_diffrn_reflns_limit_h_max 12
_diffrn_reflns_limit_h_min -12
_diffrn_reflns_limit_k_max 12
_diffrn_reflns_limit_k_min -12
_diffrn_reflns_limit_l_max 20
_diffrn_reflns_limit_l_min -20
_diffrn_reflns_number 29035
_diffrn_reflns_theta_full 23.27
_diffrn_reflns_theta_max 23.27
_diffrn_reflns_theta_min 2.11
_exptl_absorpt_coefficient_mu 0.526
_exptl_absorpt_correction_T_max 0.997
_exptl_absorpt_correction_T_min 0.978
_exptl_absorpt_correction_type multi-scan
_exptl_crystal_colour greenish_yellow
_exptl_crystal_density_diffrn 1.288
_exptl_crystal_density_method 'not measured'
_exptl_crystal_description 'transparent parallelepiped'
_exptl_crystal_F_000 878
_exptl_crystal_size_max 0.03
_exptl_crystal_size_mid 0.02
_exptl_crystal_size_min 0.01
_refine_diff_density_max 1.255
_refine_diff_density_min -0.740
_refine_diff_density_rms 0.127
_refine_ls_extinction_method none
_refine_ls_goodness_of_fit_ref 1.140
_refine_ls_hydrogen_treatment constr
_refine_ls_matrix_type full
_refine_ls_number_parameters 515
_refine_ls_number_reflns 6240
_refine_ls_number_restraints 157
_refine_ls_restrained_S_all 1.133
_refine_ls_R_factor_all 0.1243
_refine_ls_R_factor_gt 0.0765
_refine_ls_shift/su_max 0.000
_refine_ls_shift/su_mean 0.000
_refine_ls_structure_factor_coef Fsqd
_refine_ls_weighting_details 'calc w=1/[\s^2^(Fo^2^)+(0.1125P)^2^+6.1911P] where P=(Fo^2^+2Fc^2^)/3'
_refine_ls_weighting_scheme calc
_refine_ls_wR_factor_gt 0.1941
_refine_ls_wR_factor_ref 0.2413
_reflns_number_gt 4098
_reflns_number_total 6240
_reflns_threshold_expression >2sigma(I)
_cod_data_source_file c3cc40956b.txt
_cod_data_source_block c3ac.1/2toluene
_cod_original_sg_symbol_H-M P-1
_cod_original_formula_sum 'C46.50 H38 Cl N O3 P2 Ru'
_cod_database_code 7109255

loop_
_symmetry_equiv_pos_as_xyz
'x, y, z'
'-x, -y, -z'

loop_
_atom_site_label
_atom_site_type_symbol
_atom_site_fract_x
_atom_site_fract_y
_atom_site_fract_z
_atom_site_U_iso_or_equiv
_atom_site_adp_type
_atom_site_occupancy
_atom_site_symmetry_multiplicity
_atom_site_calc_flag
_atom_site_refinement_flags
_atom_site_disorder_assembly
_atom_site_disorder_group
Ru1 Ru 0.62068(7) -0.27853(6) 0.67412(4) 0.0496(3) Uani 1 1 d . A .
P1 P 0.6464(3) -0.2856(2) 0.79846(14) 0.0614(7) Uani 1 1 d D . .
P2 P 0.7816(2) -0.17020(18) 0.61844(13) 0.0429(6) Uani 1 1 d . . .
Cl1 Cl 0.4793(2) -0.4219(2) 0.70896(15) 0.0675(7) Uani 1 1 d . . .
O1 O 0.4172(7) -0.0651(7) 0.7136(5) 0.096(3) Uani 1 1 d . A .
O2 O 0.7535(5) -0.4289(5) 0.6266(3) 0.0520(15) Uani 1 1 d . . .
O3 O 0.8115(6) -0.5573(5) 0.5279(3) 0.0648(18) Uani 1 1 d . . .
N1 N 0.5827(6) -0.2967(6) 0.5676(4) 0.0464(17) Uani 1 1 d . . .
C1 C 0.4978(9) -0.1466(9) 0.7015(5) 0.061(3) Uani 1 1 d . . .
C2 C 0.7443(8) -0.4676(8) 0.5617(5) 0.049(2) Uani 1 1 d . A .
C3 C 0.6492(8) -0.3950(7) 0.5278(5) 0.045(2) Uani 1 1 d . A .
C4 C 0.6285(10) -0.4273(9) 0.4613(6) 0.059(2) Uani 1 1 d . . .
H4A H 0.6768 -0.4956 0.4346 0.071 Uiso 1 1 calc R A .
C5 C 0.5372(12) -0.3601(11) 0.4334(6) 0.080(3) Uani 1 1 d . A .
H5A H 0.5221 -0.3811 0.3879 0.096 Uiso 1 1 calc R . .
C6 C 0.4692(12) -0.2611(12) 0.4749(7) 0.091(4) Uani 1 1 d . . .
H6A H 0.4085 -0.2110 0.4571 0.109 Uiso 1 1 calc R A .
C7 C 0.4914(9) -0.2355(10) 0.5440(7) 0.074(3) Uani 1 1 d . A .
H7A H 0.4391 -0.1724 0.5743 0.088 Uiso 1 1 calc R . .
C8 C 0.4918(9) -0.2959(15) 0.8672(6) 0.057(4) Uani 0.655(13) 1 d PGDU A 1
C9 C 0.3741(11) -0.2545(14) 0.8545(6) 0.074(5) Uani 0.655(13) 1 d PGU A 1
H9A H 0.3681 -0.2214 0.8087 0.089 Uiso 0.655(13) 1 calc PR A 1
C10 C 0.2653(9) -0.2626(14) 0.9104(8) 0.092(6) Uani 0.655(13) 1 d PGU A 1
H10A H 0.1866 -0.2349 0.9019 0.110 Uiso 0.655(13) 1 calc PR A 1
C11 C 0.2744(11) -0.3120(14) 0.9789(7) 0.090(6) Uani 0.655(13) 1 d PGU A 1
H11A H 0.2016 -0.3174 1.0163 0.108 Uiso 0.655(13) 1 calc PR A 1
C12 C 0.3921(13) -0.3534(13) 0.9916(6) 0.085(6) Uani 0.655(13) 1 d PGU A 1
H12A H 0.3982 -0.3865 1.0375 0.102 Uiso 0.655(13) 1 calc PR A 1
C13 C 0.5009(10) -0.3453(14) 0.9358(7) 0.079(5) Uani 0.655(13) 1 d PGU A 1
H13A H 0.5797 -0.3730 0.9442 0.095 Uiso 0.655(13) 1 calc PR A 1
C8' C 0.524(2) -0.311(3) 0.8836(11) 0.057(4) Uani 0.345(13) 1 d PGDU A 2
C9' C 0.401(2) -0.288(3) 0.8758(11) 0.074(5) Uani 0.345(13) 1 d PGU A 2
H9'A H 0.3854 -0.2668 0.8294 0.089 Uiso 0.345(13) 1 calc PR A 2
C10' C 0.3007(19) -0.298(3) 0.9374(14) 0.092(6) Uani 0.345(13) 1 d PGU A 2
H10B H 0.2185 -0.2835 0.9322 0.110 Uiso 0.345(13) 1 calc PR A 2
C11' C 0.324(2) -0.331(3) 1.0067(11) 0.090(6) Uani 0.345(13) 1 d PGU A 2
H11B H 0.2567 -0.3373 1.0480 0.108 Uiso 0.345(13) 1 calc PR A 2
C12' C 0.447(2) -0.353(3) 1.0145(10) 0.085(6) Uani 0.345(13) 1 d PGU A 2
H12B H 0.4619 -0.3744 1.0609 0.102 Uiso 0.345(13) 1 calc PR A 2
C13' C 0.5466(19) -0.343(3) 0.9529(13) 0.079(5) Uani 0.345(13) 1 d PGU A 2
H13B H 0.6288 -0.3577 0.9581 0.095 Uiso 0.345(13) 1 calc PR A 2
C14 C 0.6844(13) -0.1548(9) 0.8374(5) 0.074(3) Uani 1 1 d . A .
C15 C 0.8088(14) -0.1311(10) 0.8181(6) 0.087(4) Uani 1 1 d . . .
H15A H 0.8719 -0.1876 0.7883 0.104 Uiso 1 1 calc R A .
C16 C 0.8420(18) -0.0275(14) 0.8414(7) 0.122(6) Uani 1 1 d . A .
H16A H 0.9245 -0.0132 0.8276 0.146 Uiso 1 1 calc R . .
C17 C 0.747(2) 0.0509(13) 0.8856(8) 0.128(6) Uani 1 1 d . . .
H17A H 0.7654 0.1192 0.9046 0.154 Uiso 1 1 calc R A .
C18 C 0.622(2) 0.0341(12) 0.9039(7) 0.127(6) Uani 1 1 d . A .
H18A H 0.5584 0.0925 0.9315 0.153 Uiso 1 1 calc R . .
C19 C 0.5934(13) -0.0704(10) 0.8805(6) 0.090(4) Uani 1 1 d . . .
H19A H 0.5105 -0.0833 0.8945 0.108 Uiso 1 1 calc R A .
C20 C 0.7594(10) -0.4117(9) 0.8139(5) 0.065(3) Uani 1 1 d . A .
C21 C 0.8453(14) -0.4047(12) 0.8568(7) 0.100(4) Uani 1 1 d . . .
H21A H 0.8464 -0.3322 0.8794 0.120 Uiso 1 1 calc R A .
C22 C 0.9309(15) -0.5072(14) 0.8663(7) 0.108(5) Uani 1 1 d . A .
H22A H 0.9883 -0.5023 0.8950 0.130 Uiso 1 1 calc R . .
C23 C 0.9284(13) -0.6114(13) 0.8337(6) 0.093(4) Uani 1 1 d . . .
H23A H 0.9870 -0.6781 0.8380 0.111 Uiso 1 1 calc R A .
C24 C 0.8429(13) -0.6209(11) 0.7949(6) 0.088(4) Uani 1 1 d . A .
H24A H 0.8400 -0.6951 0.7753 0.106 Uiso 1 1 calc R . .
C25 C 0.7579(11) -0.5215(8) 0.7832(5) 0.069(3) Uani 1 1 d . . .
H25A H 0.7007 -0.5294 0.7550 0.083 Uiso 1 1 calc R A .
C26 C 0.8212(8) -0.1949(8) 0.5150(5) 0.049(2) Uani 1 1 d . A .
C27 C 0.9175(8) -0.2859(8) 0.4795(5) 0.051(2) Uani 1 1 d . . .
H27A H 0.9667 -0.3308 0.5075 0.062 Uiso 1 1 calc R A .
C28 C 0.9407(10) -0.3100(10) 0.4028(6) 0.067(3) Uani 1 1 d . A .
H28A H 1.0057 -0.3707 0.3792 0.081 Uiso 1 1 calc R . .
C29 C 0.8680(12) -0.2447(12) 0.3619(6) 0.082(3) Uani 1 1 d . . .
H29A H 0.8835 -0.2609 0.3103 0.098 Uiso 1 1 calc R A .
C30 C 0.7731(11) -0.1562(11) 0.3962(6) 0.074(3) Uani 1 1 d . A .
H30A H 0.7246 -0.1116 0.3677 0.089 Uiso 1 1 calc R . .
C31 C 0.7475(9) -0.1314(8) 0.4734(6) 0.059(3) Uani 1 1 d . . .
H31A H 0.6807 -0.0721 0.4966 0.071 Uiso 1 1 calc R A .
C32 C 0.9354(8) -0.2137(8) 0.6404(4) 0.048(2) Uani 1 1 d . A .
C33 C 0.9737(9) -0.3295(8) 0.6574(5) 0.056(2) Uani 1 1 d . . .
H33A H 0.9233 -0.3864 0.6563 0.067 Uiso 1 1 calc R A .
C34 C 1.0848(11) -0.3603(10) 0.6757(6) 0.072(3) Uani 1 1 d . A .
H34A H 1.1094 -0.4388 0.6875 0.087 Uiso 1 1 calc R . .
C35 C 1.1640(12) -0.2786(12) 0.6776(7) 0.086(3) Uani 1 1 d . . .
H35A H 1.2414 -0.3017 0.6889 0.103 Uiso 1 1 calc R A .
C36 C 1.1244(11) -0.1651(12) 0.6623(7) 0.086(3) Uani 1 1 d . A .
H36A H 1.1740 -0.1083 0.6654 0.103 Uiso 1 1 calc R . .
C37 C 1.0120(10) -0.1304(9) 0.6423(5) 0.064(3) Uani 1 1 d . . .
H37A H 0.9881 -0.0519 0.6302 0.077 Uiso 1 1 calc R A .
C38 C 0.7536(8) -0.0082(8) 0.6282(5) 0.052(2) Uani 1 1 d . A .
C39 C 0.8161(8) 0.0594(8) 0.5719(6) 0.056(2) Uani 1 1 d . . .
H39A H 0.8677 0.0221 0.5272 0.067 Uiso 1 1 calc R A .
C40 C 0.8019(10) 0.1811(9) 0.5823(6) 0.067(3) Uani 1 1 d . A .
H40A H 0.8441 0.2255 0.5446 0.080 Uiso 1 1 calc R . .
C41 C 0.7261(10) 0.2369(9) 0.6476(7) 0.070(3) Uani 1 1 d . . .
H41A H 0.7173 0.3189 0.6546 0.083 Uiso 1 1 calc R A .
C42 C 0.6627(11) 0.1713(9) 0.7032(6) 0.076(3) Uani 1 1 d . A .
H42A H 0.6100 0.2100 0.7472 0.091 Uiso 1 1 calc R . .
C43 C 0.6762(10) 0.0488(8) 0.6948(6) 0.066(3) Uani 1 1 d . . .
H43A H 0.6342 0.0051 0.7330 0.079 Uiso 1 1 calc R A .
C44 C 0.225(2) -0.8248(17) 0.8864(13) 0.094(10) Uani 0.328(7) 1 d PGU A 1
C45 C 0.279(2) -0.7980(19) 0.8124(11) 0.066(8) Uani 0.328(7) 1 d PGU A 1
H45A H 0.2911 -0.8540 0.7734 0.080 Uiso 0.328(7) 1 calc PR A 1
C46 C 0.315(2) -0.688(2) 0.7969(10) 0.083(9) Uani 0.328(7) 1 d PGU A 1
H46A H 0.3509 -0.6697 0.7474 0.100 Uiso 0.328(7) 1 calc PR A 1
C47 C 0.297(2) -0.6039(18) 0.8552(13) 0.081(10) Uani 0.328(7) 1 d PGU A 1
H47A H 0.3206 -0.5300 0.8448 0.097 Uiso 0.328(7) 1 calc PR A 1
C48 C 0.243(2) -0.631(2) 0.9292(11) 0.079(9) Uani 0.328(7) 1 d PGU A 1
H48A H 0.2306 -0.5747 0.9683 0.095 Uiso 0.328(7) 1 calc PR A 1
C49 C 0.207(2) -0.741(2) 0.9448(10) 0.084(9) Uani 0.328(7) 1 d PGU A 1
H49A H 0.1708 -0.7590 0.9943 0.101 Uiso 0.328(7) 1 calc PR A 1
C50 C 0.174(6) -0.918(5) 0.919(3) 0.142(16) Uani 0.328(7) 1 d PU A 1
H50A H 0.1261 -0.9462 0.8883 0.214 Uiso 0.328(7) 1 calc PR A 1
H50B H 0.1199 -0.8929 0.9682 0.214 Uiso 0.328(7) 1 calc PR A 1
H50C H 0.2403 -0.9810 0.9246 0.214 Uiso 0.328(7) 1 calc PR A 1
C44' C 0.261(4) -0.730(4) 0.869(3) 0.094(10) Uani 0.172(7) 1 d PGU A 2
C45' C 0.276(4) -0.842(4) 0.834(2) 0.066(8) Uani 0.172(7) 1 d PGU A 2
H45B H 0.3329 -0.8604 0.7870 0.080 Uiso 0.172(7) 1 calc PR A 2
C46' C 0.206(5) -0.926(3) 0.869(3) 0.083(9) Uani 0.172(7) 1 d PGU A 2
H46B H 0.2161 -1.0003 0.8463 0.100 Uiso 0.172(7) 1 calc PR A 2
C47' C 0.121(5) -0.898(4) 0.940(3) 0.142(16) Uani 0.172(7) 1 d PGU A 2
H47B H 0.0747 -0.9541 0.9634 0.171 Uiso 0.172(7) 1 calc PR A 2
C48' C 0.107(4) -0.786(5) 0.974(2) 0.079(9) Uani 0.172(7) 1 d PGU A 2
H48B H 0.0500 -0.7679 1.0212 0.095 Uiso 0.172(7) 1 calc PR A 2
C49' C 0.177(5) -0.703(3) 0.939(3) 0.084(9) Uani 0.172(7) 1 d PGU A 2
H49B H 0.1668 -0.6280 0.9618 0.101 Uiso 0.172(7) 1 calc PR A 2
C50' C 0.337(7) -0.649(7) 0.837(4) 0.081(10) Uani 0.172(7) 1 d PU A 2
H50D H 0.2866 -0.5806 0.8217 0.121 Uiso 0.172(7) 1 calc PR A 2
H50E H 0.4002 -0.6852 0.7930 0.121 Uiso 0.172(7) 1 calc PR A 2
H50F H 0.3780 -0.6240 0.8729 0.121 Uiso 0.172(7) 1 calc PR A 2

loop_
_atom_site_aniso_label
_atom_site_aniso_U_11
_atom_site_aniso_U_22
_atom_site_aniso_U_33
_atom_site_aniso_U_23
_atom_site_aniso_U_13
_atom_site_aniso_U_12
Ru1 0.0514(5) 0.0351(4) 0.0557(5) -0.0042(3) -0.0001(3) -0.0094(3)
P1 0.086(2) 0.0423(15) 0.0472(14) -0.0052(11) 0.0026(13) -0.0152(13)
P2 0.0415(13) 0.0306(12) 0.0552(14) 0.0041(10) -0.0100(11) -0.0056(10)
Cl1 0.0635(16) 0.0590(16) 0.0781(17) 0.0032(12) -0.0032(13) -0.0271(13)
O1 0.072(5) 0.069(6) 0.125(7) -0.031(5) 0.000(5) 0.014(4)
O2 0.058(4) 0.035(3) 0.058(4) -0.003(3) -0.007(3) -0.008(3)
O3 0.088(5) 0.030(4) 0.067(4) -0.008(3) -0.013(4) 0.006(3)
N1 0.027(4) 0.044(4) 0.066(5) -0.008(4) -0.012(3) -0.002(3)
C1 0.049(6) 0.046(6) 0.077(7) -0.017(5) 0.003(5) -0.007(5)
C2 0.048(6) 0.037(5) 0.060(6) 0.009(5) -0.004(5) -0.017(4)
C3 0.053(6) 0.023(4) 0.058(6) -0.001(4) -0.009(4) -0.011(4)
C4 0.061(6) 0.043(6) 0.071(7) -0.007(5) -0.012(5) -0.011(5)
C5 0.098(9) 0.076(8) 0.073(8) -0.007(6) -0.029(7) -0.025(7)
C6 0.086(9) 0.092(10) 0.112(10) 0.006(8) -0.056(8) -0.014(7)
C7 0.043(6) 0.077(8) 0.101(9) -0.020(6) -0.030(6) 0.009(5)
C8 0.081(9) 0.043(7) 0.037(7) -0.004(5) -0.003(6) -0.004(6)
C9 0.095(9) 0.051(10) 0.062(8) 0.002(7) 0.007(7) -0.011(8)
C10 0.095(10) 0.087(11) 0.074(10) 0.007(8) 0.012(8) -0.010(8)
C11 0.105(11) 0.078(9) 0.067(10) -0.004(8) 0.018(8) -0.023(9)
C12 0.109(12) 0.071(8) 0.061(9) 0.007(8) 0.003(8) -0.018(9)
C13 0.108(11) 0.076(8) 0.046(8) -0.002(7) -0.011(7) -0.008(8)
C8' 0.081(9) 0.043(7) 0.037(7) -0.004(5) -0.003(6) -0.004(6)
C9' 0.095(9) 0.051(10) 0.062(8) 0.002(7) 0.007(7) -0.011(8)
C10' 0.095(10) 0.087(11) 0.074(10) 0.007(8) 0.012(8) -0.010(8)
C11' 0.105(11) 0.078(9) 0.067(10) -0.004(8) 0.018(8) -0.023(9)
C12' 0.109(12) 0.071(8) 0.061(9) 0.007(8) 0.003(8) -0.018(9)
C13' 0.108(11) 0.076(8) 0.046(8) -0.002(7) -0.011(7) -0.008(8)
C14 0.123(10) 0.049(6) 0.046(6) -0.001(5) -0.010(6) -0.025(6)
C15 0.132(11) 0.065(8) 0.060(7) -0.010(5) -0.012(7) -0.023(7)
C16 0.204(17) 0.101(12) 0.079(9) -0.015(8) -0.036(10) -0.075(12)
C17 0.23(2) 0.069(10) 0.082(10) -0.025(7) -0.019(12) -0.057(12)
C18 0.214(19) 0.066(10) 0.081(10) -0.019(7) 0.014(11) -0.042(11)
C19 0.123(10) 0.053(7) 0.078(8) -0.019(6) 0.007(7) -0.017(7)
C20 0.090(8) 0.060(7) 0.042(5) -0.001(5) -0.011(5) -0.010(6)
C21 0.154(13) 0.062(8) 0.090(9) 0.010(7) -0.043(9) -0.017(8)
C22 0.154(14) 0.100(12) 0.087(9) 0.011(8) -0.055(9) -0.034(10)
C23 0.105(10) 0.102(11) 0.057(7) 0.007(7) -0.015(7) 0.015(8)
C24 0.125(11) 0.066(8) 0.064(7) 0.001(6) -0.011(8) -0.010(7)
C25 0.103(9) 0.043(6) 0.051(6) 0.005(5) -0.006(6) -0.004(6)
C26 0.055(6) 0.044(5) 0.047(5) 0.003(4) -0.007(4) -0.016(5)
C27 0.050(6) 0.046(6) 0.059(6) 0.005(4) -0.009(5) -0.021(5)
C28 0.061(7) 0.079(8) 0.058(7) -0.007(6) 0.003(5) -0.027(6)
C29 0.106(10) 0.101(10) 0.039(6) 0.005(6) -0.011(6) -0.032(8)
C30 0.082(8) 0.084(8) 0.064(7) 0.009(6) -0.031(6) -0.022(7)
C31 0.065(7) 0.040(5) 0.069(7) 0.009(5) -0.009(5) -0.012(5)
C32 0.057(6) 0.044(5) 0.038(5) -0.004(4) -0.006(4) -0.007(4)
C33 0.057(6) 0.049(6) 0.062(6) -0.006(4) -0.020(5) -0.002(5)
C34 0.077(8) 0.057(7) 0.078(7) 0.000(5) -0.025(6) 0.009(6)
C35 0.076(8) 0.078(9) 0.110(10) -0.005(7) -0.047(7) 0.004(7)
C36 0.072(8) 0.085(9) 0.115(10) -0.006(7) -0.039(7) -0.028(7)
C37 0.071(7) 0.055(6) 0.072(7) -0.002(5) -0.025(6) -0.016(5)
C38 0.047(5) 0.038(5) 0.076(7) 0.001(5) -0.019(5) -0.013(4)
C39 0.055(6) 0.038(5) 0.077(6) 0.014(5) -0.012(5) -0.021(4)
C40 0.079(8) 0.050(7) 0.085(8) 0.020(6) -0.036(6) -0.028(6)
C41 0.087(8) 0.033(6) 0.097(9) -0.001(6) -0.037(7) -0.011(5)
C42 0.097(9) 0.049(7) 0.079(7) -0.012(6) -0.019(6) -0.006(6)
C43 0.082(7) 0.045(6) 0.066(7) -0.009(5) -0.007(6) -0.017(5)
C44 0.091(15) 0.087(15) 0.111(15) 0.021(12) -0.043(12) -0.008(12)
C45 0.067(11) 0.065(14) 0.051(12) -0.014(11) -0.013(10) 0.029(10)
C46 0.073(14) 0.086(14) 0.077(14) -0.006(11) 0.003(11) -0.013(11)
C47 0.073(15) 0.072(15) 0.091(15) 0.016(12) -0.009(11) -0.015(12)
C48 0.088(14) 0.083(14) 0.069(13) -0.001(11) -0.028(11) -0.014(11)
C49 0.099(15) 0.090(15) 0.066(12) -0.001(11) -0.031(11) -0.007(12)
C50 0.14(2) 0.14(2) 0.143(19) 0.011(13) -0.040(14) -0.018(13)
C44' 0.091(15) 0.087(15) 0.111(15) 0.021(12) -0.043(12) -0.008(12)
C45' 0.067(11) 0.065(14) 0.051(12) -0.014(11) -0.013(10) 0.029(10)
C46' 0.073(14) 0.086(14) 0.077(14) -0.006(11) 0.003(11) -0.013(11)
C47' 0.14(2) 0.14(2) 0.143(19) 0.011(13) -0.040(14) -0.018(13)
C48' 0.088(14) 0.083(14) 0.069(13) -0.001(11) -0.028(11) -0.014(11)
C49' 0.099(15) 0.090(15) 0.066(12) -0.001(11) -0.031(11) -0.007(12)
C50' 0.073(15) 0.072(15) 0.091(15) 0.016(12) -0.009(11) -0.015(12)

loop_
_atom_type_symbol
_atom_type_description
_atom_type_scat_dispersion_real
_atom_type_scat_dispersion_imag
_atom_type_scat_source
C C 0.0033 0.0016 'International Tables Vol C Tables 4.2.6.8 and 6.1.1.4'
H H 0.0000 0.0000 'International Tables Vol C Tables 4.2.6.8 and 6.1.1.4'
N N 0.0061 0.0033 'International Tables Vol C Tables 4.2.6.8 and 6.1.1.4'
P P 0.1023 0.0942 'International Tables Vol C Tables 4.2.6.8 and 6.1.1.4'
Cl Cl 0.1484 0.1585 'International Tables Vol C Tables 4.2.6.8 and 6.1.1.4'
Ru Ru -1.2594 0.8363 'International Tables Vol C Tables 4.2.6.8 and 6.1.1.4'
O O 0.0106 0.0060 'International Tables Vol C Tables 4.2.6.8 and 6.1.1.4'

loop_
_geom_angle_atom_site_label_1
_geom_angle_atom_site_label_2
_geom_angle_atom_site_label_3
_geom_angle
C1 Ru1 O2 171.0(3)
C1 Ru1 N1 92.6(4)
O2 Ru1 N1 78.4(2)
C1 Ru1 P1 90.0(3)
O2 Ru1 P1 98.93(18)
N1 Ru1 P1 170.54(19)
C1 Ru1 P2 94.8(3)
O2 Ru1 P2 84.91(16)
N1 Ru1 P2 89.57(19)
P1 Ru1 P2 99.27(9)
C1 Ru1 Cl1 95.5(3)
O2 Ru1 Cl1 83.77(17)
N1 Ru1 Cl1 82.6(2)
P1 Ru1 Cl1 88.07(9)
P2 Ru1 Cl1 167.35(9)
C20 P1 C14 106.7(5)
C20 P1 C8' 93.7(11)
C14 P1 C8' 95.5(12)
C20 P1 C8 106.8(6)
C14 P1 C8 100.3(7)
C8' P1 C8 16.1(10)
C20 P1 Ru1 114.0(3)
C14 P1 Ru1 117.9(3)
C8' P1 Ru1 125.0(9)
C8 P1 Ru1 109.8(4)
C38 P2 C32 103.2(4)
C38 P2 C26 102.0(4)
C32 P2 C26 102.7(4)
C38 P2 Ru1 120.5(3)
C32 P2 Ru1 117.4(3)
C26 P2 Ru1 108.7(3)
C2 O2 Ru1 115.0(6)
C7 N1 C3 118.6(8)
C7 N1 Ru1 126.9(7)
C3 N1 Ru1 113.5(6)
O1 C1 Ru1 174.5(9)
O3 C2 O2 123.2(8)
O3 C2 C3 120.1(9)
O2 C2 C3 116.7(8)
N1 C3 C4 121.7(8)
N1 C3 C2 116.0(8)
C4 C3 C2 122.3(8)
C3 C4 C5 120.4(10)
C6 C5 C4 117.3(10)
C5 C6 C7 119.5(11)
N1 C7 C6 122.1(10)
C9 C8 C13 120.0
C9 C8 P1 124.6(7)
C13 C8 P1 115.3(7)
C8 C9 C10 120.0
C11 C10 C9 120.0
C10 C11 C12 120.0
C11 C12 C13 120.0
C12 C13 C8 120.0
C9' C8' C13' 120.0
C9' C8' P1 115.3(15)
C13' C8' P1 124.6(15)
C10' C9' C8' 120.0
C9' C10' C11' 120.0
C12' C11' C10' 120.0
C11' C12' C13' 120.0
C12' C13' C8' 120.0
C19 C14 C15 117.1(10)
C19 C14 P1 121.7(10)
C15 C14 P1 120.9(8)
C16 C15 C14 123.5(13)
C17 C16 C15 115.7(16)
C16 C17 C18 123.0(13)
C19 C18 C17 119.2(14)
C14 C19 C18 121.2(14)
C25 C20 C21 118.1(10)
C25 C20 P1 118.2(9)
C21 C20 P1 123.6(8)
C20 C21 C22 120.4(12)
C23 C22 C21 119.4(13)
C24 C23 C22 121.0(13)
C23 C24 C25 121.4(12)
C20 C25 C24 119.6(11)
C31 C26 C27 119.1(8)
C31 C26 P2 120.1(7)
C27 C26 P2 120.5(7)
C28 C27 C26 120.4(9)
C29 C28 C27 119.8(10)
C30 C29 C28 120.2(10)
C29 C30 C31 120.8(10)
C26 C31 C30 119.6(10)
C33 C32 C37 119.2(9)
C33 C32 P2 119.9(7)
C37 C32 P2 120.9(7)
C34 C33 C32 119.7(9)
C33 C34 C35 122.3(10)
C36 C35 C34 117.4(11)
C35 C36 C37 122.0(11)
C36 C37 C32 119.3(10)
C43 C38 C39 119.3(9)
C43 C38 P2 119.8(7)
C39 C38 P2 120.7(7)
C40 C39 C38 120.3(10)
C41 C40 C39 120.3(10)
C40 C41 C42 119.9(10)
C41 C42 C43 121.1(10)
C42 C43 C38 119.1(10)
C50 C44 C45 134(3)
C50 C44 C49 105(3)
C45 C44 C49 120.0
C46 C45 C44 120.0
C45 C46 C47 120.0
C46 C47 C48 120.0
C49 C48 C47 120.0
C48 C49 C44 120.0
C45' C44' C49' 120.0
C45' C44' C50' 121(5)
C49' C44' C50' 119(5)
C44' C45' C46' 120.0
C47' C46' C45' 120.0
C48' C47' C46' 120.0
C47' C48' C49' 120.0
C48' C49' C44' 120.0

loop_
_geom_bond_atom_site_label_1
_geom_bond_atom_site_label_2
_geom_bond_distance
Ru1 C1 1.830(10)
Ru1 O2 2.095(6)
Ru1 N1 2.112(7)
Ru1 P1 2.361(3)
Ru1 P2 2.363(2)
Ru1 Cl1 2.431(2)
P1 C20 1.812(11)
P1 C14 1.814(10)
P1 C8' 1.851(10)
P1 C8 1.879(7)
P2 C38 1.822(9)
P2 C32 1.840(9)
P2 C26 1.844(9)
O1 C1 1.155(11)
O2 C2 1.304(10)
O3 C2 1.227(10)
N1 C7 1.296(11)
N1 C3 1.339(10)
C2 C3 1.487(12)
C3 C4 1.358(12)
C4 C5 1.367(14)
C5 C6 1.362(16)
C6 C7 1.390(15)
C8 C9 1.3900
C8 C13 1.3900
C9 C10 1.3900
C10 C11 1.3900
C11 C12 1.3900
C12 C13 1.3900
C8' C9' 1.3900
C8' C13' 1.3900
C9' C10' 1.3900
C10' C11' 1.3900
C11' C12' 1.3900
C12' C13' 1.3900
C14 C19 1.360(15)
C14 C15 1.412(16)
C15 C16 1.396(16)
C16 C17 1.36(2)
C17 C18 1.39(2)
C18 C19 1.380(17)
C20 C25 1.379(13)
C20 C21 1.392(16)
C21 C22 1.416(18)
C22 C23 1.341(18)
C23 C24 1.339(16)
C24 C25 1.398(15)
C26 C31 1.370(12)
C26 C27 1.388(12)
C27 C28 1.382(13)
C28 C29 1.363(15)
C29 C30 1.356(15)
C30 C31 1.389(14)
C32 C33 1.374(12)
C32 C37 1.385(13)
C33 C34 1.349(13)
C34 C35 1.392(16)
C35 C36 1.344(15)
C36 C37 1.383(14)
C38 C43 1.394(13)
C38 C39 1.396(12)
C39 C40 1.378(13)
C40 C41 1.366(14)
C41 C42 1.378(14)
C42 C43 1.385(13)
C44 C50 1.36(5)
C44 C45 1.3900
C44 C49 1.3900
C45 C46 1.3900
C46 C47 1.3900
C47 C48 1.3900
C48 C49 1.3900
C44' C45' 1.3900
C44' C49' 1.3900
C44' C50' 1.39(7)
C45' C46' 1.3900
C46' C47' 1.3900
C47' C48' 1.3900
C48' C49' 1.3900
